data_4068078
loop_
_publ_author_name
'Blasberg, Florian'
'Bolte, Michael'
'Wagner, Matthias'
'Lerner, Hans-Wolfram'

_publ_section_title
;
 An Approach to Pin Down the Solid-State Structure of the &#x201C;Turbo
 Grignard&#x201D;
;
_journal_issue 3
_journal_name_full Organometallics
_journal_page_first 1001
_journal_paper_doi 10.1021/om201080t
_journal_volume 31
_journal_year 2012
_chemical_formula_moiety 'C24 H56 Mg4 O4'
_chemical_formula_sum 'C24 H56 Mg4 O4'
_chemical_formula_weight 505.93
_chemical_name_systematic ?
_space_group_IT_number 11
_symmetry_cell_setting monoclinic
_symmetry_space_group_name_Hall '-P 2yb'
_symmetry_space_group_name_H-M 'P 1 21/m 1'
_atom_sites_solution_hydrogens geom
_atom_sites_solution_primary direct
_atom_sites_solution_secondary difmap
_audit_creation_method SHELXL-97
_cell_angle_alpha 90.00
_cell_angle_beta 108.183(13)
_cell_angle_gamma 90.00
_cell_formula_units_Z 2
_cell_length_a 9.5868(17)
_cell_length_b 14.893(2)
_cell_length_c 12.1232(18)
_cell_measurement_reflns_used 3463
_cell_measurement_temperature 173(2)
_cell_measurement_theta_max 25.6
_cell_measurement_theta_min 3.3
_cell_volume 1644.5(5)
_computing_cell_refinement 'X-Area (Stoe & Cie, 2001)'
_computing_data_collection 'X-Area (Stoe & Cie, 2001)'
_computing_data_reduction 'X-Area (Stoe & Cie, 2001)'
_computing_molecular_graphics 'XP (Sheldrick, 2008)'
_computing_publication_material SHELXL97
_computing_structure_refinement 'SHELXL97 (Sheldrick, 2008) '
_computing_structure_solution 'SHELXS97 (Sheldrick, 2008) '
_diffrn_ambient_temperature 173(2)
_diffrn_measured_fraction_theta_full 0.981
_diffrn_measured_fraction_theta_max 0.970
_diffrn_measurement_device_type 'STOE IPDS II two-circle-diffractometer'
_diffrn_measurement_method \w
_diffrn_radiation_monochromator graphite
_diffrn_radiation_source 'fine-focus sealed tube'
_diffrn_radiation_type MoK\a
_diffrn_radiation_wavelength 0.71073
_diffrn_reflns_av_R_equivalents 0.0665
_diffrn_reflns_av_sigmaI/netI 0.1035
_diffrn_reflns_limit_h_max 8
_diffrn_reflns_limit_h_min -11
_diffrn_reflns_limit_k_max 18
_diffrn_reflns_limit_k_min -16
_diffrn_reflns_limit_l_max 14
_diffrn_reflns_limit_l_min -14
_diffrn_reflns_number 7418
_diffrn_reflns_theta_full 25.00
_diffrn_reflns_theta_max 25.66
_diffrn_reflns_theta_min 3.26
_diffrn_standards_number 0
_exptl_absorpt_coefficient_mu 0.134
_exptl_absorpt_correction_T_max 0.9828
_exptl_absorpt_correction_T_min 0.9673
_exptl_absorpt_correction_type multi-scan
_exptl_absorpt_process_details 'MULABS (Spek, 2003; Blessing, 1995)'
_exptl_crystal_colour colourless
_exptl_crystal_density_diffrn 1.022
_exptl_crystal_density_method 'not measured'
_exptl_crystal_description plate
_exptl_crystal_F_000 560
_exptl_crystal_size_max 0.25
_exptl_crystal_size_mid 0.23
_exptl_crystal_size_min 0.13
_refine_diff_density_max 0.302
_refine_diff_density_min -0.289
_refine_diff_density_rms 0.045
_refine_ls_extinction_method none
_refine_ls_goodness_of_fit_ref 0.893
_refine_ls_hydrogen_treatment constr
_refine_ls_matrix_type full
_refine_ls_number_parameters 168
_refine_ls_number_reflns 3157
_refine_ls_number_restraints 7
_refine_ls_restrained_S_all 0.952
_refine_ls_R_factor_all 0.1170
_refine_ls_R_factor_gt 0.0559
_refine_ls_shift/su_max 0.000
_refine_ls_shift/su_mean 0.000
_refine_ls_structure_factor_coef Fsqd
_refine_ls_weighting_details 'calc w=1/[\s^2^(Fo^2^)+(0.0578P)^2^] where P=(Fo^2^+2Fc^2^)/3'
_refine_ls_weighting_scheme calc
_refine_ls_wR_factor_gt 0.1150
_refine_ls_wR_factor_ref 0.1326
_reflns_number_gt 1717
_reflns_number_total 3157
_reflns_threshold_expression I>2\s(I)
_cod_data_source_file om201080t_si_002.cif
_cod_data_source_block wa1101
_cod_depositor_comments
;
The following automatic conversions were performed:

'_symmetry_cell_setting' value 'Monoclinic' changed to 'monoclinic'
according to /home/saulius/struct/CIF-dictionaries/cif_core.dic
dictionary named 'cif_core.dic' version 2.4.1 from 2010-06-29.

Automatic conversion script
Id: cif_fix_values 1715 2011-07-08 13:25:40Z adriana 
;
_cod_original_cell_volume 1644.5(4)
_cod_original_sg_symbol_H-M P21/m
_cod_database_code 4068078

loop_
_symmetry_equiv_pos_as_xyz
'x, y, z'
'-x, y+1/2, -z'
'-x, -y, -z'
'x, -y-1/2, z'

loop_
_atom_site_label
_atom_site_type_symbol
_atom_site_fract_x
_atom_site_fract_y
_atom_site_fract_z
_atom_site_U_iso_or_equiv
_atom_site_adp_type
_atom_site_occupancy
_atom_site_symmetry_multiplicity
_atom_site_calc_flag
_atom_site_refinement_flags
_atom_site_disorder_assembly
_atom_site_disorder_group
Mg1 Mg 0.30681(16) 0.7500 0.60099(10) 0.0304(4) Uani 1 2 d S . .
Mg2 Mg 0.14381(12) 0.64818(7) 0.73873(8) 0.0350(3) Uani 1 1 d . . .
Mg3 Mg 0.42194(17) 0.7500 0.86437(11) 0.0446(5) Uani 1 2 d S . .
O1 O 0.0999(3) 0.7500 0.61776(19) 0.0290(7) Uani 1 2 d S . .
O2 O 0.3552(2) 0.65690(15) 0.73262(15) 0.0369(5) Uani 1 1 d . . .
O3 O 0.2051(3) 0.7500 0.8577(2) 0.0396(8) Uani 1 2 d S . .
C1 C 0.3943(6) 0.7500 0.4605(4) 0.082(2) Uani 1 2 d S . .
H1 H 0.3789 0.6854 0.4417 0.098 Uiso 0.50 1 d PR A 1
C2 C 0.0038(4) 0.5371(2) 0.7327(3) 0.0473(8) Uani 1 1 d . . .
H2 H -0.0080 0.5083 0.6558 0.057 Uiso 1 1 calc R B 1
C3 C 0.6199(7) 0.7195(4) 1.0042(4) 0.0405(17) Uani 0.50 1 d P . .
H3A H 0.6236 0.6532 1.0097 0.049 Uiso 0.50 1 d PR . .
C4 C -0.0344(5) 0.7500 0.5195(3) 0.0377(11) Uani 1 2 d S . .
H4 H -0.1201 0.7500 0.5499 0.045 Uiso 1 2 calc SR . .
C5 C 0.4437(4) 0.5792(3) 0.7240(3) 0.0613(11) Uani 1 1 d D . .
H5 H 0.5301 0.5996 0.7010 0.074 Uiso 0.489(16) 1 calc PR C 1
H5' H 0.5402 0.6013 0.7192 0.074 Uiso 0.511(16) 1 calc PR C 2
C6 C 0.1590(6) 0.7500 0.9612(4) 0.070(2) Uani 1 2 d S . .
H6 H 0.0493 0.7500 0.9374 0.084 Uiso 1 2 calc SR . .
C11 C 0.3199(11) 0.7853(12) 0.3499(6) 0.128(11) Uani 0.50 1 d P D .
H11A H 0.3223 0.8511 0.3534 0.192 Uiso 0.50 1 calc PR . .
H11B H 0.2177 0.7647 0.3254 0.192 Uiso 0.50 1 calc PR . .
H11C H 0.3680 0.7647 0.2940 0.192 Uiso 0.50 1 calc PR . .
C12 C 0.5535(7) 0.7500 0.4950(5) 0.096(3) Uani 1 2 d S D 1
H12A H 0.5865 0.7947 0.4493 0.143 Uiso 0.50 1 calc PR D 1
H12B H 0.5882 0.6904 0.4813 0.143 Uiso 0.50 1 calc PR D 1
H12C H 0.5932 0.7648 0.5777 0.143 Uiso 0.50 1 calc PR D 1
C21 C -0.1515(5) 0.5632(4) 0.7284(5) 0.0933(17) Uani 1 1 d . E 1
H21A H -0.1876 0.6109 0.6709 0.140 Uiso 1 1 calc R E 1
H21B H -0.1508 0.5847 0.8050 0.140 Uiso 1 1 calc R E 1
H21C H -0.2160 0.5107 0.7067 0.140 Uiso 1 1 calc R E 1
C22 C 0.0564(5) 0.4612(3) 0.8211(4) 0.0714(13) Uani 1 1 d . E 1
H22A H 0.1560 0.4432 0.8244 0.107 Uiso 1 1 calc R E 1
H22B H -0.0098 0.4096 0.7977 0.107 Uiso 1 1 calc R E 1
H22C H 0.0568 0.4820 0.8979 0.107 Uiso 1 1 calc R E 1
C31 C 0.6383(7) 0.7500 1.1214(4) 0.075(2) Uani 1 2 d S . 1
H31A H 0.7334 0.7305 1.1741 0.113 Uiso 0.50 1 d PR . 1
H31B H 0.6326 0.8157 1.1218 0.113 Uiso 0.50 1 d PR . 1
H31C H 0.5592 0.7247 1.1470 0.113 Uiso 0.50 1 d PR . 1
C32 C 0.7547(6) 0.7500 0.9677(5) 0.0721(19) Uani 1 2 d S . .
H32A H 0.8455 0.7361 1.0301 0.108 Uiso 0.50 1 d PR F 1
H32B H 0.7550 0.7189 0.8966 0.108 Uiso 0.50 1 d PR F 1
H32C H 0.7484 0.8149 0.9539 0.108 Uiso 0.50 1 d PR F 1
C41 C -0.0413(5) 0.6667(3) 0.4483(3) 0.0602(12) Uani 1 1 d . . .
H41A H -0.0384 0.6136 0.4968 0.090 Uiso 1 1 calc R . .
H41B H 0.0426 0.6654 0.4184 0.090 Uiso 1 1 calc R . .
H41C H -0.1328 0.6665 0.3831 0.090 Uiso 1 1 calc R . .
C51 C 0.4997(11) 0.5440(8) 0.8565(8) 0.058(3) Uiso 0.489(16) 1 d PD C 1
H51A H 0.5534 0.5922 0.9073 0.088 Uiso 0.489(16) 1 calc PR C 1
H51B H 0.5647 0.4922 0.8624 0.088 Uiso 0.489(16) 1 calc PR C 1
H51C H 0.4150 0.5263 0.8805 0.088 Uiso 0.489(16) 1 calc PR C 1
C52 C 0.3667(12) 0.5141(7) 0.6455(11) 0.071(3) Uiso 0.489(16) 1 d PD C 1
H52A H 0.3366 0.5390 0.5667 0.106 Uiso 0.489(16) 1 calc PR C 1
H52B H 0.2795 0.4959 0.6657 0.106 Uiso 0.489(16) 1 calc PR C 1
H52C H 0.4300 0.4618 0.6491 0.106 Uiso 0.489(16) 1 calc PR C 1
C51' C 0.4721(11) 0.5105(8) 0.8122(9) 0.069(3) Uiso 0.511(16) 1 d PD C 2
H51D H 0.5233 0.5370 0.8880 0.104 Uiso 0.511(16) 1 calc PR C 2
H51E H 0.5334 0.4634 0.7946 0.104 Uiso 0.511(16) 1 calc PR C 2
H51F H 0.3789 0.4845 0.8138 0.104 Uiso 0.511(16) 1 calc PR C 2
C52' C 0.3570(11) 0.5299(7) 0.6012(9) 0.067(3) Uiso 0.511(16) 1 d PD C 2
H52D H 0.3366 0.5738 0.5379 0.100 Uiso 0.511(16) 1 calc PR C 2
H52E H 0.2643 0.5049 0.6056 0.100 Uiso 0.511(16) 1 calc PR C 2
H52F H 0.4181 0.4814 0.5865 0.100 Uiso 0.511(16) 1 calc PR C 2
C61 C 0.2162(6) 0.6657(4) 1.0301(3) 0.0933(19) Uani 1 1 d . . .
H61A H 0.1745 0.6129 0.9832 0.140 Uiso 1 1 calc R . .
H61B H 0.1876 0.6656 1.1010 0.140 Uiso 1 1 calc R . .
H61C H 0.3235 0.6640 1.0508 0.140 Uiso 1 1 calc R . .

loop_
_atom_site_aniso_label
_atom_site_aniso_U_11
_atom_site_aniso_U_22
_atom_site_aniso_U_33
_atom_site_aniso_U_23
_atom_site_aniso_U_13
_atom_site_aniso_U_12
Mg1 0.0323(8) 0.0347(9) 0.0258(6) 0.000 0.0113(5) 0.000
Mg2 0.0305(5) 0.0355(6) 0.0410(5) 0.0086(4) 0.0142(4) 0.0013(5)
Mg3 0.0285(8) 0.0797(13) 0.0253(6) 0.000 0.0081(6) 0.000
O1 0.0267(16) 0.0337(17) 0.0249(12) 0.000 0.0055(11) 0.000
O2 0.0324(12) 0.0400(13) 0.0402(10) 0.0084(9) 0.0139(9) 0.0080(11)
O3 0.0298(17) 0.067(2) 0.0258(13) 0.000 0.0138(12) 0.000
C1 0.047(3) 0.166(8) 0.040(3) 0.000 0.024(2) 0.000
C2 0.047(2) 0.037(2) 0.0653(19) 0.0063(16) 0.0289(16) 0.0019(18)
C3 0.036(3) 0.042(4) 0.038(3) 0.003(2) 0.004(2) 0.001(3)
C4 0.028(2) 0.044(3) 0.035(2) 0.000 -0.0001(17) 0.000
C5 0.044(2) 0.046(2) 0.106(3) 0.030(2) 0.041(2) 0.024(2)
C6 0.040(3) 0.146(7) 0.030(2) 0.000 0.021(2) 0.000
C11 0.078(6) 0.27(3) 0.044(4) 0.053(8) 0.035(4) 0.030(9)
C12 0.058(4) 0.169(9) 0.072(4) 0.000 0.038(3) 0.000
C21 0.056(3) 0.068(3) 0.171(5) 0.003(3) 0.057(3) -0.007(3)
C22 0.086(3) 0.050(3) 0.086(3) 0.019(2) 0.037(2) -0.010(2)
C31 0.053(4) 0.128(6) 0.039(3) 0.000 0.003(2) 0.000
C32 0.039(3) 0.116(6) 0.062(3) 0.000 0.017(3) 0.000
C41 0.071(3) 0.052(2) 0.0409(16) -0.0095(15) -0.0065(17) -0.011(2)
C61 0.123(4) 0.124(5) 0.0368(18) 0.009(2) 0.030(2) -0.059(4)

loop_
_atom_type_symbol
_atom_type_description
_atom_type_scat_dispersion_real
_atom_type_scat_dispersion_imag
_atom_type_scat_source
C C 0.0033 0.0016 'International Tables Vol C Tables 4.2.6.8 and 6.1.1.4'
H H 0.0000 0.0000 'International Tables Vol C Tables 4.2.6.8 and 6.1.1.4'
Mg Mg 0.0486 0.0363 'International Tables Vol C Tables 4.2.6.8 and 6.1.1.4'
O O 0.0106 0.0060 'International Tables Vol C Tables 4.2.6.8 and 6.1.1.4'

loop_
_geom_angle_atom_site_label_1
_geom_angle_atom_site_label_2
_geom_angle_atom_site_label_3
_geom_angle
_geom_angle_site_symmetry_1
_geom_angle_site_symmetry_3
O2 Mg1 O2 84.87(13) 4_575 .
O2 Mg1 O1 85.08(9) 4_575 .
O2 Mg1 O1 85.08(9) . .
O2 Mg1 C1 125.01(12) 4_575 .
O2 Mg1 C1 125.01(12) . .
O1 Mg1 C1 135.66(18) . .
O2 Mg1 Mg2 42.58(7) 4_575 4_575
O2 Mg1 Mg2 86.56(8) . 4_575
O1 Mg1 Mg2 42.71(5) . 4_575
C1 Mg1 Mg2 147.68(6) . 4_575
O2 Mg1 Mg2 86.56(8) 4_575 .
O2 Mg1 Mg2 42.58(7) . .
O1 Mg1 Mg2 42.71(5) . .
C1 Mg1 Mg2 147.68(6) . .
Mg2 Mg1 Mg2 60.15(5) 4_575 .
O2 Mg1 Mg3 42.54(6) 4_575 .
O2 Mg1 Mg3 42.54(6) . .
O1 Mg1 Mg3 86.63(8) . .
C1 Mg1 Mg3 137.71(17) . .
Mg2 Mg1 Mg3 60.03(4) 4_575 .
Mg2 Mg1 Mg3 60.03(4) . .
O3 Mg2 O2 84.78(11) . .
O3 Mg2 O1 84.61(8) . .
O2 Mg2 O1 84.97(11) . .
O3 Mg2 C2 129.96(14) . .
O2 Mg2 C2 132.07(13) . .
O1 Mg2 C2 124.36(13) . .
O3 Mg2 Mg1 86.17(8) . .
O2 Mg2 Mg1 42.58(6) . .
O1 Mg2 Mg1 42.61(9) . .
C2 Mg2 Mg1 143.47(11) . .
O3 Mg2 Mg3 42.43(9) . .
O2 Mg2 Mg3 42.61(7) . .
O1 Mg2 Mg3 86.65(8) . .
C2 Mg2 Mg3 148.95(10) . .
Mg1 Mg2 Mg3 60.14(4) . .
O3 Mg2 Mg2 42.23(6) . 4_575
O2 Mg2 Mg2 86.38(7) . 4_575
O1 Mg2 Mg2 42.58(6) . 4_575
C2 Mg2 Mg2 141.38(10) . 4_575
Mg1 Mg2 Mg2 59.93(3) . 4_575
Mg3 Mg2 Mg2 59.99(3) . 4_575
O3 Mg3 O2 84.48(9) . 4_575
O3 Mg3 O2 84.48(9) . .
O2 Mg3 O2 84.59(12) 4_575 .
O3 Mg3 C3 131.4(2) . 4_575
O2 Mg3 C3 116.79(18) 4_575 4_575
O2 Mg3 C3 137.2(2) . 4_575
O3 Mg3 C3 131.4(2) . .
O2 Mg3 C3 137.2(2) 4_575 .
O2 Mg3 C3 116.79(18) . .
C3 Mg3 C3 24.3(3) 4_575 .
O3 Mg3 Mg2 42.26(6) . 4_575
O2 Mg3 Mg2 42.47(7) 4_575 4_575
O2 Mg3 Mg2 86.30(8) . 4_575
C3 Mg3 Mg2 135.07(17) 4_575 4_575
C3 Mg3 Mg2 156.65(17) . 4_575
O3 Mg3 Mg2 42.26(6) . .
O2 Mg3 Mg2 86.30(8) 4_575 .
O2 Mg3 Mg2 42.47(7) . .
C3 Mg3 Mg2 156.65(17) 4_575 .
C3 Mg3 Mg2 135.07(17) . .
Mg2 Mg3 Mg2 60.01(5) 4_575 .
O3 Mg3 Mg1 85.81(9) . .
O2 Mg3 Mg1 42.40(6) 4_575 .
O2 Mg3 Mg1 42.40(6) . .
C3 Mg3 Mg1 140.08(19) 4_575 .
C3 Mg3 Mg1 140.08(19) . .
Mg2 Mg3 Mg1 59.83(4) 4_575 .
Mg2 Mg3 Mg1 59.83(4) . .
C4 O1 Mg1 123.6(2) . .
C4 O1 Mg2 120.96(15) . 4_575
Mg1 O1 Mg2 94.68(10) . 4_575
C4 O1 Mg2 120.96(15) . .
Mg1 O1 Mg2 94.68(10) . .
Mg2 O1 Mg2 94.83(11) 4_575 .
C5 O2 Mg1 118.4(2) . .
C5 O2 Mg2 123.7(2) . .
Mg1 O2 Mg2 94.84(10) . .
C5 O2 Mg3 122.9(2) . .
Mg1 O2 Mg3 95.06(10) . .
Mg2 O2 Mg3 94.92(10) . .
C6 O3 Mg2 120.64(16) . 4_575
C6 O3 Mg2 120.64(16) . .
Mg2 O3 Mg2 95.53(12) 4_575 .
C6 O3 Mg3 122.8(3) . .
Mg2 O3 Mg3 95.30(11) 4_575 .
Mg2 O3 Mg3 95.30(11) . .
C11 C1 C11 43.8(14) 4_575 .
C11 C1 C12 116.7(6) 4_575 4_575
C11 C1 C12 116.7(6) . 4_575
C11 C1 C12 116.7(6) 4_575 .
C11 C1 C12 116.7(6) . .
C12 C1 C12 0.0 4_575 .
C11 C1 Mg1 123.7(5) 4_575 .
C11 C1 Mg1 123.7(5) . .
C12 C1 Mg1 114.4(4) 4_575 .
C12 C1 Mg1 114.4(4) . .
C11 C1 H1 54.7 4_575 .
C11 C1 H1 98.5 . .
C12 C1 H1 97.7 4_575 .
C12 C1 H1 97.7 . .
Mg1 C1 H1 96.7 . .
C21 C2 C22 108.5(4) . .
C21 C2 Mg2 113.8(3) . .
C22 C2 Mg2 119.1(3) . .
C21 C2 H2 104.6 . .
C22 C2 H2 104.6 . .
Mg2 C2 H2 104.6 . .
C31 C3 C32 109.2(5) . .
C31 C3 Mg3 120.8(5) . .
C32 C3 Mg3 108.6(3) . .
C31 C3 H3A 104.8 . .
C32 C3 H3A 107.1 . .
Mg3 C3 H3A 105.5 . .
O1 C4 C41 109.9(3) . 4_575
O1 C4 C41 109.9(3) . .
C41 C4 C41 111.5(4) 4_575 .
O1 C4 H4 108.5 . .
C41 C4 H4 108.5 4_575 .
C41 C4 H4 108.5 . .
C52 C5 C51' 87.1(6) . .
C52 C5 O2 113.8(5) . .
C51' C5 O2 119.3(5) . .
C52 C5 C51 113.2(6) . .
C51' C5 C51 26.5(4) . .
O2 C5 C51 101.9(5) . .
C52 C5 C52' 19.6(6) . .
C51' C5 C52' 106.3(6) . .
O2 C5 C52' 106.3(4) . .
C51 C5 C52' 132.6(6) . .
C52 C5 H5 109.2 . .
C51' C5 H5 116.2 . .
O2 C5 H5 109.2 . .
C51 C5 H5 109.2 . .
C52' C5 H5 96.5 . .
C52 C5 H5' 119.4 . .
C51' C5 H5' 108.2 . .
O2 C5 H5' 108.2 . .
C51 C5 H5' 97.9 . .
C52' C5 H5' 108.2 . .
H5 C5 H5' 12.3 . .
O3 C6 C61 108.7(3) . 4_575
O3 C6 C61 108.7(3) . .
C61 C6 C61 112.2(4) 4_575 .
O3 C6 H6 109.1 . .
C61 C6 H6 109.1 4_575 .
C61 C6 H6 109.1 . .
C1 C11 H11A 109.5 . .
C1 C11 H11B 109.5 . .
H11A C11 H11B 109.5 . .
C1 C11 H11C 109.5 . .
H11A C11 H11C 109.5 . .
H11B C11 H11C 109.5 . .
C1 C12 H12A 109.5 . .
C1 C12 H12B 109.5 . .
H12A C12 H12B 109.5 . .
C1 C12 H12C 109.5 . .
H12A C12 H12C 109.5 . .
H12B C12 H12C 109.5 . .
C2 C21 H21A 109.5 . .
C2 C21 H21B 109.5 . .
H21A C21 H21B 109.5 . .
C2 C21 H21C 109.5 . .
H21A C21 H21C 109.5 . .
H21B C21 H21C 109.5 . .
C2 C22 H22A 109.5 . .
C2 C22 H22B 109.5 . .
H22A C22 H22B 109.5 . .
C2 C22 H22C 109.5 . .
H22A C22 H22C 109.5 . .
H22B C22 H22C 109.5 . .
C3 C31 C3 36.5(5) . 4_575
C3 C31 H31A 110.6 . .
C3 C31 H31A 122.4 4_575 .
C3 C31 H31B 109.2 . .
C3 C31 H31B 72.7 4_575 .
H31A C31 H31B 109.5 . .
C3 C31 H31C 108.7 . .
C3 C31 H31C 124.2 4_575 .
H31A C31 H31C 109.5 . .
H31B C31 H31C 109.5 . .
C3 C32 C3 33.9(5) . 4_575
C3 C32 H32A 109.5 . .
C3 C32 H32A 117.2 4_575 .
C3 C32 H32B 110.0 . .
C3 C32 H32B 128.1 4_575 .
H32A C32 H32B 109.5 . .
C3 C32 H32C 108.9 . .
C3 C32 H32C 75.4 4_575 .
H32A C32 H32C 109.5 . .
H32B C32 H32C 109.5 . .
C4 C41 H41A 109.5 . .
C4 C41 H41B 109.5 . .
H41A C41 H41B 109.5 . .
C4 C41 H41C 109.5 . .
H41A C41 H41C 109.5 . .
H41B C41 H41C 109.5 . .
C5 C51 H51A 109.5 . .
C5 C51 H51B 109.5 . .
H51A C51 H51B 109.5 . .
C5 C51 H51C 109.5 . .
H51A C51 H51C 109.5 . .
H51B C51 H51C 109.5 . .
C5 C52 H52A 109.5 . .
C5 C52 H52B 109.5 . .
H52A C52 H52B 109.5 . .
C5 C52 H52C 109.5 . .
H52A C52 H52C 109.5 . .
H52B C52 H52C 109.5 . .
C5 C51' H51D 109.5 . .
C5 C51' H51E 109.5 . .
H51D C51' H51E 109.5 . .
C5 C51' H51F 109.5 . .
H51D C51' H51F 109.5 . .
H51E C51' H51F 109.5 . .
C5 C52' H52D 109.5 . .
C5 C52' H52E 109.5 . .
H52D C52' H52E 109.5 . .
C5 C52' H52F 109.5 . .
H52D C52' H52F 109.5 . .
H52E C52' H52F 109.5 . .
C6 C61 H61A 109.5 . .
C6 C61 H61B 109.5 . .
H61A C61 H61B 109.5 . .
C6 C61 H61C 109.5 . .
H61A C61 H61C 109.5 . .
H61B C61 H61C 109.5 . .

loop_
_geom_bond_atom_site_label_1
_geom_bond_atom_site_label_2
_geom_bond_distance
_geom_bond_site_symmetry_2
Mg1 O2 2.055(2) 4_575
Mg1 O2 2.055(2) .
Mg1 O1 2.056(3) .
Mg1 C1 2.121(5) .
Mg1 Mg2 3.0262(16) 4_575
Mg1 Mg2 3.0263(16) .
Mg1 Mg3 3.0355(18) .
Mg2 O3 2.048(2) .
Mg2 O2 2.055(3) .
Mg2 O1 2.0596(18) .
Mg2 C2 2.117(4) .
Mg2 Mg3 3.0323(17) .
Mg2 Mg2 3.033(2) 4_575
Mg3 O3 2.055(4) .
Mg3 O2 2.060(2) 4_575
Mg3 O2 2.060(2) .
Mg3 C3 2.162(6) 4_575
Mg3 C3 2.162(6) .
Mg3 Mg2 3.0323(17) 4_575
O1 C4 1.456(4) .
O1 Mg2 2.0596(18) 4_575
O2 C5 1.458(4) .
O3 C6 1.455(5) .
O3 Mg2 2.048(2) 4_575
C1 C11 1.409(10) 4_575
C1 C11 1.409(10) .
C1 C12 1.451(9) 4_575
C1 C12 1.451(9) .
C1 H1 0.9889 .
C2 C21 1.523(6) .
C2 C22 1.531(5) .
C2 H2 1.0000 .
C3 C31 1.449(7) .
C3 C32 1.559(8) .
C3 H3A 0.9895 .
C4 C41 1.502(4) 4_575
C4 C41 1.502(4) .
C4 H4 1.0000 .
C5 C52 1.397(9) .
C5 C51' 1.443(8) .
C5 C51 1.615(8) .
C5 C52' 1.635(9) .
C5 H5 1.0000 .
C5 H5' 1.0000 .
C6 C61 1.513(6) 4_575
C6 C61 1.513(6) .
C6 H6 1.0000 .
C11 H11A 0.9800 .
C11 H11B 0.9800 .
C11 H11C 0.9800 .
C12 H12A 0.9800 .
C12 H12B 0.9800 .
C12 H12C 0.9800 .
C21 H21A 0.9800 .
C21 H21B 0.9800 .
C21 H21C 0.9800 .
C22 H22A 0.9800 .
C22 H22B 0.9800 .
C22 H22C 0.9800 .
C31 C3 1.449(7) 4_575
C31 H31A 0.9800 .
C31 H31B 0.9801 .
C31 H31C 0.9801 .
C32 C3 1.559(8) 4_575
C32 H32A 0.9800 .
C32 H32B 0.9800 .
C32 H32C 0.9800 .
C41 H41A 0.9800 .
C41 H41B 0.9800 .
C41 H41C 0.9800 .
C51 H51A 0.9800 .
C51 H51B 0.9800 .
C51 H51C 0.9800 .
C52 H52A 0.9800 .
C52 H52B 0.9800 .
C52 H52C 0.9800 .
C51' H51D 0.9800 .
C51' H51E 0.9800 .
C51' H51F 0.9800 .
C52' H52D 0.9800 .
C52' H52E 0.9800 .
C52' H52F 0.9800 .
C61 H61A 0.9800 .
C61 H61B 0.9800 .
C61 H61C 0.9800 .

loop_
_geom_torsion_atom_site_label_1
_geom_torsion_atom_site_label_2
_geom_torsion_atom_site_label_3
_geom_torsion_atom_site_label_4
_geom_torsion
_geom_torsion_site_symmetry_1
_geom_torsion_site_symmetry_4
O2 Mg1 Mg2 O3 0.28(10) 4_575 .
O2 Mg1 Mg2 O3 86.45(12) . .
O1 Mg1 Mg2 O3 -86.19(11) . .
C1 Mg1 Mg2 O3 168.7(3) . .
Mg2 Mg1 Mg2 O3 -35.04(8) 4_575 .
Mg3 Mg1 Mg2 O3 35.46(8) . .
O2 Mg1 Mg2 O2 -86.17(15) 4_575 .
O1 Mg1 Mg2 O2 -172.64(13) . .
C1 Mg1 Mg2 O2 82.3(3) . .
Mg2 Mg1 Mg2 O2 -121.48(10) 4_575 .
Mg3 Mg1 Mg2 O2 -50.99(9) . .
O2 Mg1 Mg2 O1 86.47(10) 4_575 .
O2 Mg1 Mg2 O1 172.64(13) . .
C1 Mg1 Mg2 O1 -105.1(3) . .
Mg2 Mg1 Mg2 O1 51.15(8) 4_575 .
Mg3 Mg1 Mg2 O1 121.65(8) . .
O2 Mg1 Mg2 C2 172.63(19) 4_575 .
O2 Mg1 Mg2 C2 -101.2(2) . .
O1 Mg1 Mg2 C2 86.2(2) . .
C1 Mg1 Mg2 C2 -18.9(3) . .
Mg2 Mg1 Mg2 C2 137.31(18) 4_575 .
Mg3 Mg1 Mg2 C2 -152.20(19) . .
O2 Mg1 Mg2 Mg3 -35.18(7) 4_575 .
O2 Mg1 Mg2 Mg3 50.99(9) . .
O1 Mg1 Mg2 Mg3 -121.65(8) . .
C1 Mg1 Mg2 Mg3 133.3(3) . .
Mg2 Mg1 Mg2 Mg3 -70.49(3) 4_575 .
O2 Mg1 Mg2 Mg2 35.32(7) 4_575 4_575
O2 Mg1 Mg2 Mg2 121.48(10) . 4_575
O1 Mg1 Mg2 Mg2 -51.15(7) . 4_575
C1 Mg1 Mg2 Mg2 -156.2(3) . 4_575
Mg3 Mg1 Mg2 Mg2 70.49(3) . 4_575
O2 Mg2 Mg3 O3 171.88(13) . .
O1 Mg2 Mg3 O3 85.67(11) . .
C2 Mg2 Mg3 O3 -91.6(2) . .
Mg1 Mg2 Mg3 O3 120.93(9) . .
Mg2 Mg2 Mg3 O3 50.55(8) 4_575 .
O3 Mg2 Mg3 O2 -85.85(10) . 4_575
O2 Mg2 Mg3 O2 86.03(14) . 4_575
O1 Mg2 Mg3 O2 -0.18(10) . 4_575
C2 Mg2 Mg3 O2 -177.5(2) . 4_575
Mg1 Mg2 Mg3 O2 35.08(7) . 4_575
Mg2 Mg2 Mg3 O2 -35.31(6) 4_575 4_575
O3 Mg2 Mg3 O2 -171.88(13) . .
O1 Mg2 Mg3 O2 -86.21(11) . .
C2 Mg2 Mg3 O2 96.5(2) . .
Mg1 Mg2 Mg3 O2 -50.95(9) . .
Mg2 Mg2 Mg3 O2 -121.33(9) 4_575 .
O3 Mg2 Mg3 C3 86.0(5) . 4_575
O2 Mg2 Mg3 C3 -102.1(5) . 4_575
O1 Mg2 Mg3 C3 171.6(5) . 4_575
C2 Mg2 Mg3 C3 -5.7(5) . 4_575
Mg1 Mg2 Mg3 C3 -153.1(5) . 4_575
Mg2 Mg2 Mg3 C3 136.5(5) 4_575 4_575
O3 Mg2 Mg3 C3 106.7(3) . .
O2 Mg2 Mg3 C3 -81.4(3) . .
O1 Mg2 Mg3 C3 -167.6(3) . .
C2 Mg2 Mg3 C3 15.1(4) . .
Mg1 Mg2 Mg3 C3 -132.3(3) . .
Mg2 Mg2 Mg3 C3 157.3(3) 4_575 .
O3 Mg2 Mg3 Mg2 -50.55(8) . 4_575
O2 Mg2 Mg3 Mg2 121.33(9) . 4_575
O1 Mg2 Mg3 Mg2 35.12(8) . 4_575
C2 Mg2 Mg3 Mg2 -142.2(2) . 4_575
Mg1 Mg2 Mg3 Mg2 70.39(3) . 4_575
O3 Mg2 Mg3 Mg1 -120.93(9) . .
O2 Mg2 Mg3 Mg1 50.95(9) . .
O1 Mg2 Mg3 Mg1 -35.26(8) . .
C2 Mg2 Mg3 Mg1 147.4(2) . .
Mg2 Mg2 Mg3 Mg1 -70.39(3) 4_575 .
O2 Mg1 Mg3 O3 86.39(10) 4_575 .
O2 Mg1 Mg3 O3 -86.39(10) . .
O1 Mg1 Mg3 O3 0.0 . .
C1 Mg1 Mg3 O3 180.0 . .
Mg2 Mg1 Mg3 O3 35.34(3) 4_575 .
Mg2 Mg1 Mg3 O3 -35.34(3) . .
O2 Mg1 Mg3 O2 -172.8(2) . 4_575
O1 Mg1 Mg3 O2 -86.39(11) . 4_575
C1 Mg1 Mg3 O2 93.61(11) . 4_575
Mg2 Mg1 Mg3 O2 -51.05(10) 4_575 4_575
Mg2 Mg1 Mg3 O2 -121.73(11) . 4_575
O2 Mg1 Mg3 O2 172.8(2) 4_575 .
O1 Mg1 Mg3 O2 86.39(10) . .
C1 Mg1 Mg3 O2 -93.61(11) . .
Mg2 Mg1 Mg3 O2 121.73(11) 4_575 .
Mg2 Mg1 Mg3 O2 51.05(10) . .
O2 Mg1 Mg3 C3 -74.5(3) 4_575 4_575
O2 Mg1 Mg3 C3 112.7(3) . 4_575
O1 Mg1 Mg3 C3 -160.9(3) . 4_575
C1 Mg1 Mg3 C3 19.1(3) . 4_575
Mg2 Mg1 Mg3 C3 -125.5(3) 4_575 4_575
Mg2 Mg1 Mg3 C3 163.8(3) . 4_575
O2 Mg1 Mg3 C3 -112.7(3) 4_575 .
O2 Mg1 Mg3 C3 74.5(3) . .
O1 Mg1 Mg3 C3 160.9(3) . .
C1 Mg1 Mg3 C3 -19.1(3) . .
Mg2 Mg1 Mg3 C3 -163.8(3) 4_575 .
Mg2 Mg1 Mg3 C3 125.5(3) . .
O2 Mg1 Mg3 Mg2 51.05(10) 4_575 4_575
O2 Mg1 Mg3 Mg2 -121.73(11) . 4_575
O1 Mg1 Mg3 Mg2 -35.34(3) . 4_575
C1 Mg1 Mg3 Mg2 144.66(3) . 4_575
Mg2 Mg1 Mg3 Mg2 -70.68(6) . 4_575
O2 Mg1 Mg3 Mg2 121.73(11) 4_575 .
O2 Mg1 Mg3 Mg2 -51.05(10) . .
O1 Mg1 Mg3 Mg2 35.34(3) . .
C1 Mg1 Mg3 Mg2 -144.66(3) . .
Mg2 Mg1 Mg3 Mg2 70.68(6) 4_575 .
O2 Mg1 O1 C4 137.37(6) 4_575 .
O2 Mg1 O1 C4 -137.37(6) . .
C1 Mg1 O1 C4 0.000(1) . .
Mg2 Mg1 O1 C4 132.38(6) 4_575 .
Mg2 Mg1 O1 C4 -132.38(6) . .
Mg3 Mg1 O1 C4 180.0 . .
O2 Mg1 O1 Mg2 4.99(9) 4_575 4_575
O2 Mg1 O1 Mg2 90.26(9) . 4_575
C1 Mg1 O1 Mg2 -132.38(6) . 4_575
Mg2 Mg1 O1 Mg2 95.25(12) . 4_575
Mg3 Mg1 O1 Mg2 47.62(6) . 4_575
O2 Mg1 O1 Mg2 -90.25(9) 4_575 .
O2 Mg1 O1 Mg2 -4.99(9) . .
C1 Mg1 O1 Mg2 132.38(6) . .
Mg2 Mg1 O1 Mg2 -95.25(12) 4_575 .
Mg3 Mg1 O1 Mg2 -47.62(6) . .
O3 Mg2 O1 C4 -135.6(3) . .
O2 Mg2 O1 C4 139.1(3) . .
C2 Mg2 O1 C4 0.1(3) . .
Mg1 Mg2 O1 C4 134.1(3) . .
Mg3 Mg2 O1 C4 -178.2(2) . .
Mg2 Mg2 O1 C4 -130.8(3) 4_575 .
O3 Mg2 O1 Mg1 90.21(11) . .
O2 Mg2 O1 Mg1 4.99(9) . .
C2 Mg2 O1 Mg1 -134.00(15) . .
Mg3 Mg2 O1 Mg1 47.69(6) . .
Mg2 Mg2 O1 Mg1 95.11(11) 4_575 .
O3 Mg2 O1 Mg2 -4.90(14) . 4_575
O2 Mg2 O1 Mg2 -90.11(12) . 4_575
C2 Mg2 O1 Mg2 130.90(14) . 4_575
Mg1 Mg2 O1 Mg2 -95.11(11) . 4_575
Mg3 Mg2 O1 Mg2 -47.42(10) . 4_575
O2 Mg1 O2 C5 -136.8(2) 4_575 .
O1 Mg1 O2 C5 137.7(2) . .
C1 Mg1 O2 C5 -6.9(3) . .
Mg2 Mg1 O2 C5 -179.4(2) 4_575 .
Mg2 Mg1 O2 C5 132.7(3) . .
Mg3 Mg1 O2 C5 -131.9(3) . .
O2 Mg1 O2 Mg2 90.49(10) 4_575 .
O1 Mg1 O2 Mg2 5.00(8) . .
C1 Mg1 O2 Mg2 -139.69(17) . .
Mg2 Mg1 O2 Mg2 47.81(8) 4_575 .
Mg3 Mg1 O2 Mg2 95.39(11) . .
O2 Mg1 O2 Mg3 -4.90(14) 4_575 .
O1 Mg1 O2 Mg3 -90.38(10) . .
C1 Mg1 O2 Mg3 124.93(18) . .
Mg2 Mg1 O2 Mg3 -47.57(9) 4_575 .
Mg2 Mg1 O2 Mg3 -95.39(11) . .
O3 Mg2 O2 C5 141.0(2) . .
O1 Mg2 O2 C5 -134.0(2) . .
C2 Mg2 O2 C5 -0.9(3) . .
Mg1 Mg2 O2 C5 -129.0(3) . .
Mg3 Mg2 O2 C5 135.5(2) . .
Mg2 Mg2 O2 C5 -176.7(2) 4_575 .
O3 Mg2 O2 Mg1 -90.02(9) . .
O1 Mg2 O2 Mg1 -5.00(9) . .
C2 Mg2 O2 Mg1 128.14(15) . .
Mg3 Mg2 O2 Mg1 -95.52(11) . .
Mg2 Mg2 O2 Mg1 -47.69(7) 4_575 .
O3 Mg2 O2 Mg3 5.49(8) . .
O1 Mg2 O2 Mg3 90.52(9) . .
C2 Mg2 O2 Mg3 -136.34(14) . .
Mg1 Mg2 O2 Mg3 95.52(11) . .
Mg2 Mg2 O2 Mg3 47.83(6) 4_575 .
O3 Mg3 O2 C5 -141.5(2) . .
O2 Mg3 O2 C5 133.6(2) 4_575 .
C3 Mg3 O2 C5 9.3(4) 4_575 .
C3 Mg3 O2 C5 -7.4(3) . .
Mg2 Mg3 O2 C5 176.2(2) 4_575 .
Mg2 Mg3 O2 C5 -136.0(3) . .
Mg1 Mg3 O2 C5 128.7(3) . .
O3 Mg3 O2 Mg1 89.84(10) . .
O2 Mg3 O2 Mg1 4.88(14) 4_575 .
C3 Mg3 O2 Mg1 -119.4(3) 4_575 .
C3 Mg3 O2 Mg1 -136.2(2) . .
Mg2 Mg3 O2 Mg1 47.47(9) 4_575 .
Mg2 Mg3 O2 Mg1 95.31(11) . .
O3 Mg3 O2 Mg2 -5.48(8) . .
O2 Mg3 O2 Mg2 -90.43(10) 4_575 .
C3 Mg3 O2 Mg2 145.2(3) 4_575 .
C3 Mg3 O2 Mg2 128.5(2) . .
Mg2 Mg3 O2 Mg2 -47.85(7) 4_575 .
Mg1 Mg3 O2 Mg2 -95.31(11) . .
O2 Mg2 O3 C6 -138.9(3) . .
O1 Mg2 O3 C6 135.7(3) . .
C2 Mg2 O3 C6 4.3(3) . .
Mg1 Mg2 O3 C6 178.4(3) . .
Mg3 Mg2 O3 C6 -133.4(3) . .
Mg2 Mg2 O3 C6 130.7(3) 4_575 .
O2 Mg2 O3 Mg2 90.35(12) . 4_575
O1 Mg2 O3 Mg2 4.93(14) . 4_575
C2 Mg2 O3 Mg2 -126.40(15) . 4_575
Mg1 Mg2 O3 Mg2 47.66(11) . 4_575
Mg3 Mg2 O3 Mg2 95.87(13) . 4_575
O2 Mg2 O3 Mg3 -5.51(8) . .
O1 Mg2 O3 Mg3 -90.93(11) . .
C2 Mg2 O3 Mg3 137.73(15) . .
Mg1 Mg2 O3 Mg3 -48.21(7) . .
Mg2 Mg2 O3 Mg3 -95.87(13) 4_575 .
O2 Mg3 O3 C6 -137.46(6) 4_575 .
O2 Mg3 O3 C6 137.46(6) . .
C3 Mg3 O3 C6 -16.3(2) 4_575 .
C3 Mg3 O3 C6 16.3(2) . .
Mg2 Mg3 O3 C6 -131.96(6) 4_575 .
Mg2 Mg3 O3 C6 131.96(6) . .
Mg1 Mg3 O3 C6 180.000(2) . .
O2 Mg3 O3 Mg2 -5.50(8) 4_575 4_575
O2 Mg3 O3 Mg2 -90.58(9) . 4_575
C3 Mg3 O3 Mg2 115.7(2) 4_575 4_575
C3 Mg3 O3 Mg2 148.2(2) . 4_575
Mg2 Mg3 O3 Mg2 -96.08(13) . 4_575
Mg1 Mg3 O3 Mg2 -48.04(6) . 4_575
O2 Mg3 O3 Mg2 90.58(9) 4_575 .
O2 Mg3 O3 Mg2 5.50(8) . .
C3 Mg3 O3 Mg2 -148.2(2) 4_575 .
C3 Mg3 O3 Mg2 -115.7(2) . .
Mg2 Mg3 O3 Mg2 96.08(13) 4_575 .
Mg1 Mg3 O3 Mg2 48.04(6) . .
O2 Mg1 C1 C11 -151.2(8) 4_575 4_575
O2 Mg1 C1 C11 97.9(8) . 4_575
O1 Mg1 C1 C11 -26.6(8) . 4_575
Mg2 Mg1 C1 C11 -96.2(8) 4_575 4_575
Mg2 Mg1 C1 C11 42.9(9) . 4_575
Mg3 Mg1 C1 C11 153.4(8) . 4_575
O2 Mg1 C1 C11 -97.9(8) 4_575 .
O2 Mg1 C1 C11 151.2(8) . .
O1 Mg1 C1 C11 26.6(8) . .
Mg2 Mg1 C1 C11 -42.9(9) 4_575 .
Mg2 Mg1 C1 C11 96.2(8) . .
Mg3 Mg1 C1 C11 -153.4(8) . .
O2 Mg1 C1 C12 55.47(13) 4_575 4_575
O2 Mg1 C1 C12 -55.47(13) . 4_575
O1 Mg1 C1 C12 180.000(1) . 4_575
Mg2 Mg1 C1 C12 110.4(2) 4_575 4_575
Mg2 Mg1 C1 C12 -110.4(2) . 4_575
Mg3 Mg1 C1 C12 0.000(1) . 4_575
O2 Mg1 C1 C12 55.47(13) 4_575 .
O2 Mg1 C1 C12 -55.47(13) . .
O1 Mg1 C1 C12 180.000(1) . .
Mg2 Mg1 C1 C12 110.4(2) 4_575 .
Mg2 Mg1 C1 C12 -110.4(2) . .
Mg3 Mg1 C1 C12 0.000(1) . .
O3 Mg2 C2 C21 58.9(4) . .
O2 Mg2 C2 C21 -174.5(3) . .
O1 Mg2 C2 C21 -56.2(4) . .
Mg1 Mg2 C2 C21 -111.1(3) . .
Mg3 Mg2 C2 C21 120.6(3) . .
Mg2 Mg2 C2 C21 -1.1(4) 4_575 .
O3 Mg2 C2 C22 -71.1(3) . .
O2 Mg2 C2 C22 55.5(4) . .
O1 Mg2 C2 C22 173.8(3) . .
Mg1 Mg2 C2 C22 118.9(3) . .
Mg3 Mg2 C2 C22 -9.4(4) . .
Mg2 Mg2 C2 C22 -131.1(3) 4_575 .
O3 Mg3 C3 C31 -41.0(5) . .
O2 Mg3 C3 C31 98.6(5) 4_575 .
O2 Mg3 C3 C31 -148.5(4) . .
C3 Mg3 C3 C31 59.9(5) 4_575 .
Mg2 Mg3 C3 C31 22.4(8) 4_575 .
Mg2 Mg3 C3 C31 -100.1(4) . .
Mg1 Mg3 C3 C31 164.8(3) . .
O3 Mg3 C3 C32 -168.15(19) . .
O2 Mg3 C3 C32 -28.6(5) 4_575 .
O2 Mg3 C3 C32 84.4(3) . .
C3 Mg3 C3 C32 -67.2(3) 4_575 .
Mg2 Mg3 C3 C32 -104.8(5) 4_575 .
Mg2 Mg3 C3 C32 132.8(3) . .
Mg1 Mg3 C3 C32 37.6(5) . .
Mg1 O1 C4 C41 -61.5(3) . 4_575
Mg2 O1 C4 C41 59.3(4) 4_575 4_575
Mg2 O1 C4 C41 177.7(3) . 4_575
Mg1 O1 C4 C41 61.5(3) . .
Mg2 O1 C4 C41 -177.7(3) 4_575 .
Mg2 O1 C4 C41 -59.3(4) . .
Mg1 O2 C5 C52 -75.9(7) . .
Mg2 O2 C5 C52 42.5(7) . .
Mg3 O2 C5 C52 166.1(7) . .
Mg1 O2 C5 C51' -176.6(6) . .
Mg2 O2 C5 C51' -58.2(7) . .
Mg3 O2 C5 C51' 65.5(7) . .
Mg1 O2 C5 C51 161.9(4) . .
Mg2 O2 C5 C51 -79.7(5) . .
Mg3 O2 C5 C51 44.0(5) . .
Mg1 O2 C5 C52' -56.6(5) . .
Mg2 O2 C5 C52' 61.7(5) . .
Mg3 O2 C5 C52' -174.6(5) . .
Mg2 O3 C6 C61 -59.4(4) 4_575 4_575
Mg2 O3 C6 C61 -178.2(3) . 4_575
Mg3 O3 C6 C61 61.2(3) . 4_575
Mg2 O3 C6 C61 178.2(3) 4_575 .
Mg2 O3 C6 C61 59.4(4) . .
Mg3 O3 C6 C61 -61.2(3) . .
C32 C3 C31 C3 63.9(4) . 4_575
Mg3 C3 C31 C3 -63.0(4) . 4_575
C31 C3 C32 C3 -63.1(4) . 4_575
Mg3 C3 C32 C3 70.5(3) . 4_575
